data_4323318
loop_
_publ_author_name
'F. Albert Cotton'
'Evgeny V. Dikarev'
'N. Nawar'
'Wai-Yeung Wong'

_publ_section_title
;
 W2Cl4(NR2)2(PR'3)2 Molecules. 4. A New Synthetic Route to Products with a
 Staggered Conformation. Preparations and Characterizations of
 W2Cl4(NR2)2(PR'3)2 (R = Et, Bu, Hex; R'3= Me3, Et2H) and an Intermediate
 Complex W2Cl4(NEt2)2(NHEt2)2
;
_journal_name_full 'Inorganic Chemistry'
_journal_page_first 559
_journal_page_last 566
_journal_paper_doi 10.1021/ic9610694
_journal_volume 36
_journal_year 1997
_chemical_compound_source synthesized
_chemical_formula_analytical 'not measured'
_chemical_formula_moiety 'C14 H38 Cl4 N2 P2 W2'
_chemical_formula_structural W2Cl4(NEt2)2(PMe3)2
_chemical_formula_sum 'C14 H38 Cl4 N2 P2 W2'
_chemical_formula_weight 805.90
_chemical_melting_point ?
_chemical_name_common
; 
 cis,cis-Tetrachloro-bis(diethylamido)-bis(trimethyl-
 phosphine) ditungsten(III)
;
_chemical_name_systematic
; 
 1,1,2,2-Tetrachloro-1,2-bis(diethylamido)-(cis,cis)-
 1,2-bis(trimethylphosphine) ditungsten(III) 
;
_space_group_IT_number 2
_symmetry_cell_setting triclinic
_symmetry_space_group_name_Hall '-P 1'
_symmetry_space_group_name_H-M 'P -1'
_atom_sites_solution_hydrogens geom
_atom_sites_solution_primary direct
_atom_sites_solution_secondary difmap
_audit_creation_method SHELXL
_cell_angle_alpha 111.82(3)
_cell_angle_beta 103.11(2)
_cell_angle_gamma 90.72(3)
_cell_formula_units_Z 4
_cell_length_a 9.568(2)
_cell_length_b 17.294(7)
_cell_length_c 17.418(5)
_cell_measurement_reflns_used 25
_cell_measurement_temperature 293(2)
_cell_measurement_theta_max 8.3
_cell_measurement_theta_min 6.3
_cell_volume 2590.9(15)
_computing_cell_refinement 'TEXSAN-TEXRAY (1992)'
_computing_data_collection 'TEXSAN-TEXRAY (1992)'
_computing_data_reduction 'TEXSAN-TEXRAY (1992)'
_computing_molecular_graphics 'SHELXTL V.5 (Siemens, 1994)'
_computing_publication_material CIBTAB
_computing_structure_refinement 'SHELXL-93 (Sheldrick, 1993)'
_computing_structure_solution 'SHELXS-86 (Sheldrick, 1990)'
_diffrn_ambient_temperature 293(2)
_diffrn_measurement_device 'Rigaku AFC7R'
_diffrn_measurement_method \w-2\q
_diffrn_radiation_monochromator graphite
_diffrn_radiation_source 'fine-focus sealed tube'
_diffrn_radiation_type 'Mo K\a'
_diffrn_radiation_wavelength 0.71073
_diffrn_reflns_av_R_equivalents 0.0000
_diffrn_reflns_av_sigmaI/netI 0.0579
_diffrn_reflns_limit_h_max 10
_diffrn_reflns_limit_h_min -10
_diffrn_reflns_limit_k_max 18
_diffrn_reflns_limit_k_min -19
_diffrn_reflns_limit_l_max 19
_diffrn_reflns_limit_l_min 0
_diffrn_reflns_number 8125
_diffrn_reflns_theta_max 24.00
_diffrn_reflns_theta_min 2.14
_diffrn_standards_decay_% 9.22
_diffrn_standards_interval_count 250
_diffrn_standards_number 3
_exptl_absorpt_coefficient_mu 9.411
_exptl_absorpt_correction_T_max 1.0000
_exptl_absorpt_correction_T_min 0.4326
_exptl_absorpt_correction_type 'empirical via \y scans'
_exptl_crystal_colour red
_exptl_crystal_density_diffrn 2.066
_exptl_crystal_density_meas ?
_exptl_crystal_density_method none
_exptl_crystal_description plate
_exptl_crystal_F_000 1528
_exptl_crystal_size_max 0.30
_exptl_crystal_size_mid 0.25
_exptl_crystal_size_min 0.10
_refine_diff_density_max 1.471
_refine_diff_density_min -2.707
_refine_diff_density_rms 0.233
_refine_ls_extinction_coef noref
_refine_ls_extinction_method none
_refine_ls_goodness_of_fit_all 0.957
_refine_ls_goodness_of_fit_obs 0.983
_refine_ls_hydrogen_treatment noref
_refine_ls_matrix_type full
_refine_ls_number_parameters 439
_refine_ls_number_reflns 8122
_refine_ls_number_restraints 0
_refine_ls_restrained_S_all 0.965
_refine_ls_restrained_S_obs 0.983
_refine_ls_R_factor_all 0.0974
_refine_ls_R_factor_obs 0.0447
_refine_ls_shift/esd_max 0.000
_refine_ls_shift/esd_mean 0.000
_refine_ls_structure_factor_coef Fsqd
_refine_ls_weighting_details 'w=1/[\s^2^(Fo^2^)+(0.0919P)^2^+8.2295P] where P=(Fo^2^+2Fc^2^)/3'
_refine_ls_weighting_scheme calc
_refine_ls_wR_factor_all 0.1543
_refine_ls_wR_factor_obs 0.1188
_reflns_number_observed 4770
_reflns_number_total 8125
_reflns_observed_criterion I>2\s(I)
_cod_data_source_file ic9610694_3.cif
_cod_data_source_block W2Cl4(NEt2)2(PMe3)2
_cod_depositor_comments
;
The following automatic conversions were performed:

'_chemical_melting_point' value 'not measured' was changed to '?' -
the value is undefined or not given.

Automatic conversion script
Id: cif_fix_values 1715 2011-07-08 13:25:40Z adriana 

The following automatic conversions were performed:

'_exptl_crystal_density_meas' value 'not measured' was changed to '?'
- the value is perceived as not measured.

Automatic conversion script
Id: cif_fix_values 3008 2015-01-20 13:52:24Z robertas 

The following automatic conversions were performed:

'_refine_ls_weighting_scheme' value 'calc
w=1/[\s^2^(Fo^2^)+(0.0919P)^2^+8.2295P] where P=(Fo^2^+2Fc^2^)/3' was
changed to 'calc'. New tag '_refine_ls_weighting_details' was
created. The value of the new tag was set to
'w=1/[\s^2^(Fo^2^)+(0.0919P)^2^+8.2295P] where P=(Fo^2^+2Fc^2^)/3'.

Automatic conversion script
Id: cif_fix_values 3143 2015-03-26 13:38:13Z robertas 
;
_cod_original_cell_volume 2591(1)
_cod_database_code 4323318

loop_
_symmetry_equiv_pos_as_xyz
'x, y, z'
'-x, -y, -z'

loop_
_atom_site_aniso_label
_atom_site_aniso_U_11
_atom_site_aniso_U_22
_atom_site_aniso_U_33
_atom_site_aniso_U_23
_atom_site_aniso_U_13
_atom_site_aniso_U_12
W1 0.0377(3) 0.0436(3) 0.0403(3) 0.0149(3) 0.0135(2) 0.0100(2)
W2 0.0415(3) 0.0426(3) 0.0419(4) 0.0141(3) 0.0171(3) 0.0081(2)
W3 0.0376(3) 0.0459(4) 0.0360(3) 0.0192(3) 0.0108(2) 0.0074(2)
W4 0.0342(3) 0.0461(3) 0.0354(3) 0.0181(3) 0.0106(2) 0.0049(2)
P1 0.072(3) 0.076(3) 0.059(3) 0.031(2) 0.013(2) -0.011(2)
P2 0.047(2) 0.049(2) 0.062(3) 0.027(2) 0.019(2) 0.014(2)
P3 0.043(2) 0.088(3) 0.057(3) 0.039(2) 0.011(2) 0.021(2)
P4 0.046(2) 0.046(2) 0.044(2) 0.014(2) 0.015(2) 0.010(2)
Cl1 0.115(4) 0.063(3) 0.061(3) 0.002(2) 0.027(3) -0.003(2)
Cl2 0.059(2) 0.125(4) 0.095(3) 0.062(3) 0.047(2) 0.052(3)
Cl3 0.065(2) 0.072(3) 0.054(2) 0.022(2) -0.003(2) -0.004(2)
Cl4 0.094(3) 0.054(2) 0.067(3) 0.011(2) 0.042(2) 0.021(2)
Cl5 0.057(2) 0.089(3) 0.060(3) 0.032(2) 0.020(2) -0.011(2)
Cl6 0.118(4) 0.060(3) 0.072(3) 0.035(2) 0.015(3) 0.023(2)
Cl7 0.043(2) 0.089(3) 0.068(3) 0.024(2) 0.030(2) 0.016(2)
Cl8 0.062(2) 0.061(2) 0.060(2) 0.030(2) 0.011(2) -0.013(2)
N1 0.050(7) 0.075(9) 0.059(8) 0.022(7) 0.019(6) 0.012(6)
N2 0.045(6) 0.053(7) 0.059(8) 0.019(6) 0.025(6) 0.006(5)
N3 0.042(6) 0.062(7) 0.025(6) 0.025(5) 0.003(5) 0.009(5)
N4 0.045(6) 0.055(7) 0.038(6) 0.022(6) 0.011(5) 0.002(5)
C1 0.090(13) 0.104(15) 0.072(12) 0.051(11) 0.029(10) 0.012(11)
C2 0.198(25) 0.046(11) 0.122(19) 0.017(12) 0.083(18) 0.005(13)
C3 0.124(19) 0.149(21) 0.086(15) 0.055(15) -0.041(14) -0.090(16)
C4 0.063(10) 0.066(11) 0.118(16) 0.051(11) 0.022(10) 0.013(8)
C5 0.081(12) 0.052(10) 0.095(14) 0.017(10) 0.007(10) 0.013(9)
C6 0.197(24) 0.099(15) 0.086(14) 0.074(13) 0.081(15) 0.066(15)
C7 0.062(10) 0.095(13) 0.057(10) 0.042(9) 0.022(8) 0.033(9)
C8 0.095(14) 0.126(18) 0.092(15) 0.070(13) 0.047(12) 0.037(12)
C9 0.054(9) 0.074(11) 0.101(14) 0.039(10) 0.033(9) 0.026(8)
C10 0.037(10) 0.181(23) 0.170(23) 0.110(20) 0.024(12) 0.033(12)
C11 0.042(8) 0.083(12) 0.086(12) 0.047(10) 0.015(8) 0.023(8)
C12 0.065(11) 0.078(13) 0.118(17) 0.035(12) 0.029(11) 0.008(9)
C13 0.070(11) 0.066(11) 0.081(13) 0.024(10) 0.034(9) 0.009(8)
C14 0.104(15) 0.120(17) 0.130(19) 0.041(15) 0.090(14) 0.039(13)
C15 0.063(10) 0.126(16) 0.052(10) 0.042(11) 0.000(8) 0.017(10)
C16 0.040(10) 0.189(24) 0.212(28) 0.158(22) 0.002(13) 0.003(12)
C17 0.070(12) 0.228(27) 0.064(12) 0.036(15) 0.012(10) 0.082(15)
C18 0.091(12) 0.073(11) 0.052(10) 0.011(9) 0.030(9) 0.011(9)
C19 0.043(8) 0.077(11) 0.080(12) 0.021(10) 0.004(8) 0.005(7)
C20 0.084(11) 0.047(9) 0.075(12) 0.020(8) 0.033(9) 0.021(8)
C21 0.061(9) 0.065(10) 0.056(10) 0.036(8) 0.020(7) 0.007(7)
C22 0.103(15) 0.056(11) 0.106(16) 0.000(11) -0.009(13) 0.004(10)
C23 0.075(11) 0.080(11) 0.037(8) 0.028(8) 0.013(7) 0.003(9)
C24 0.114(15) 0.101(14) 0.068(12) 0.051(11) 0.054(11) 0.048(12)
C25 0.048(8) 0.056(9) 0.048(9) 0.013(7) 0.025(7) 0.017(7)
C26 0.043(9) 0.078(12) 0.105(15) 0.023(11) 0.012(9) 0.005(8)
C27 0.052(8) 0.067(10) 0.044(9) 0.025(8) 0.007(7) 0.018(7)
C28 0.092(12) 0.083(12) 0.053(10) 0.038(9) 0.032(9) 0.021(10)

loop_
_atom_site_label
_atom_site_type_symbol
_atom_site_fract_x
_atom_site_fract_y
_atom_site_fract_z
_atom_site_U_iso_or_equiv
_atom_site_thermal_displace_type
_atom_site_occupancy
_atom_site_calc_flag
_atom_site_refinement_flags
_atom_site_disorder_group
W1 W 0.46726(5) 0.02968(3) 0.18759(3) 0.0402(2) Uani 1 d . .
W2 W 0.43677(6) 0.02595(3) 0.31534(3) 0.0415(2) Uani 1 d . .
W3 W -0.03479(5) -0.47958(3) 0.31721(3) 0.0385(2) Uani 1 d . .
W4 W -0.03676(5) -0.47230(3) 0.18643(3) 0.0376(2) Uani 1 d . .
P1 P 0.6137(5) 0.1706(3) 0.2525(3) 0.0686(12) Uani 1 d . .
P2 P 0.5241(4) -0.1161(2) 0.2968(3) 0.0503(9) Uani 1 d . .
P3 P 0.2370(4) -0.4514(3) 0.3788(3) 0.0599(11) Uani 1 d . .
P4 P -0.1497(4) -0.6194(2) 0.0901(2) 0.0456(9) Uani 1 d . .
Cl1 Cl 0.3827(6) -0.1047(3) 0.0750(3) 0.0854(14) Uani 1 d . .
Cl2 Cl 0.7066(4) -0.0079(3) 0.1764(3) 0.0822(14) Uani 1 d . .
Cl3 Cl 0.6695(4) 0.0593(3) 0.4183(3) 0.0673(11) Uani 1 d . .
Cl4 Cl 0.3925(5) 0.1623(2) 0.4009(3) 0.0713(12) Uani 1 d . .
Cl5 Cl -0.2723(4) -0.5369(3) 0.3049(3) 0.0669(11) Uani 1 d . .
Cl6 Cl 0.0298(6) -0.6140(3) 0.3201(3) 0.0818(14) Uani 1 d . .
Cl7 Cl 0.1636(4) -0.5402(3) 0.1351(3) 0.0651(11) Uani 1 d . .
Cl8 Cl 0.1073(4) -0.3458(2) 0.2159(3) 0.0600(10) Uani 1 d . .
N1 N 0.3095(13) 0.0848(8) 0.1471(8) 0.062(3) Uani 1 d . .
N2 N 0.2415(12) -0.0255(7) 0.2868(8) 0.051(3) Uani 1 d . .
N3 N -0.0568(11) -0.3661(7) 0.3876(6) 0.041(3) Uani 1 d . .
N4 N -0.2199(11) -0.4317(7) 0.1565(7) 0.045(3) Uani 1 d . .
C1 C 0.6828(19) 0.1866(11) 0.1712(11) 0.082(5) Uani 1 d . .
H1A H 0.6049(19) 0.1775(11) 0.1220(11) 0.138(20) Uiso 1 calc R .
H1B H 0.7522(19) 0.1479(11) 0.1555(11) 0.138(20) Uiso 1 calc R .
H1C H 0.7282(19) 0.2429(11) 0.1927(11) 0.138(20) Uiso 1 calc R .
C2 C 0.5144(27) 0.2630(10) 0.2879(14) 0.119(9) Uani 1 d . .
H2A H 0.4262(27) 0.2559(10) 0.2454(14) 0.138(20) Uiso 1 calc R .
H2B H 0.5727(27) 0.3123(10) 0.2960(14) 0.138(20) Uiso 1 calc R .
H2C H 0.4925(27) 0.2688(10) 0.3408(14) 0.138(20) Uiso 1 calc R .
C3 C 0.7731(23) 0.1904(14) 0.3351(12) 0.130(10) Uani 1 d . .
H3A H 0.7498(23) 0.1836(14) 0.3832(12) 0.138(20) Uiso 1 calc R .
H3B H 0.8159(23) 0.2466(14) 0.3521(12) 0.138(20) Uiso 1 calc R .
H3C H 0.8401(23) 0.1516(14) 0.3149(12) 0.138(20) Uiso 1 calc R .
C4 C 0.7028(16) -0.1330(10) 0.2846(12) 0.078(5) Uani 1 d . .
H4A H 0.7693(16) -0.0870(10) 0.3269(12) 0.138(20) Uiso 1 calc R .
H4B H 0.7072(16) -0.1372(10) 0.2287(12) 0.138(20) Uiso 1 calc R .
H4C H 0.7279(16) -0.1840(10) 0.2915(12) 0.138(20) Uiso 1 calc R .
C5 C 0.4157(18) -0.2073(9) 0.2134(11) 0.082(6) Uani 1 d . .
H5A H 0.3162(18) -0.2038(9) 0.2148(11) 0.138(20) Uiso 1 calc R .
H5B H 0.4469(18) -0.2567(9) 0.2219(11) 0.138(20) Uiso 1 calc R .
H5C H 0.4263(18) -0.2100(9) 0.1590(11) 0.138(20) Uiso 1 calc R .
C6 C 0.5265(25) -0.1352(12) 0.3927(12) 0.108(8) Uani 1 d . .
H6A H 0.4337(25) -0.1277(12) 0.4053(12) 0.138(20) Uiso 1 calc R .
H6B H 0.5989(25) -0.0964(12) 0.4396(12) 0.138(20) Uiso 1 calc R .
H6C H 0.5480(25) -0.1914(12) 0.3840(12) 0.138(20) Uiso 1 calc R .
C7 C 0.3100(17) 0.0810(11) 0.0616(10) 0.066(5) Uani 1 d . .
H7A H 0.2300(17) 0.0413(11) 0.0207(10) 0.063(16) Uiso 1 calc R .
H7B H 0.3983(17) 0.0593(11) 0.0483(10) 0.063(16) Uiso 1 calc R .
C8 C 0.2985(21) 0.1664(12) 0.0491(12) 0.092(6) Uani 1 d . .
H8A H 0.2998(21) 0.1575(12) -0.0085(12) 0.163(27) Uiso 1 calc R .
H8B H 0.3788(21) 0.2060(12) 0.0879(12) 0.163(27) Uiso 1 calc R .
H8C H 0.2101(21) 0.1880(12) 0.0602(12) 0.163(27) Uiso 1 calc R .
C9 C 0.1860(16) 0.1242(10) 0.1795(12) 0.072(5) Uani 1 d . .
H9A H 0.1997(16) 0.1840(10) 0.1930(12) 0.063(16) Uiso 1 calc R .
H9B H 0.1860(16) 0.1167(10) 0.2320(12) 0.063(16) Uiso 1 calc R .
C10 C 0.0427(17) 0.0893(14) 0.1178(15) 0.117(9) Uani 1 d . .
H10A H -0.0320(17) 0.1173(14) 0.1425(15) 0.163(27) Uiso 1 calc R .
H10B H 0.0270(17) 0.0305(14) 0.1051(15) 0.163(27) Uiso 1 calc R .
H10C H 0.0408(17) 0.0978(14) 0.0662(15) 0.163(27) Uiso 1 calc R .
C11 C 0.1238(15) -0.0533(10) 0.2111(11) 0.066(4) Uani 1 d . .
H11A H 0.1613(15) -0.0535(10) 0.1638(11) 0.063(16) Uiso 1 calc R .
H11B H 0.0544(15) -0.0124(10) 0.2193(11) 0.063(16) Uiso 1 calc R .
C12 C 0.0424(18) -0.1409(11) 0.1852(13) 0.087(6) Uani 1 d . .
H12A H -0.0332(18) -0.1528(11) 0.1342(13) 0.163(27) Uiso 1 calc R .
H12B H 0.0013(18) -0.1414(11) 0.2304(13) 0.163(27) Uiso 1 calc R .
H12C H 0.1085(18) -0.1826(11) 0.1747(13) 0.163(27) Uiso 1 calc R .
C13 C 0.2044(18) -0.0289(10) 0.3620(11) 0.071(5) Uani 1 d . .
H13A H 0.2904(18) -0.0107(10) 0.4089(11) 0.063(16) Uiso 1 calc R .
H13B H 0.1749(18) -0.0868(10) 0.3506(11) 0.063(16) Uiso 1 calc R .
C14 C 0.0859(21) 0.0234(13) 0.3904(13) 0.109(8) Uani 1 d . .
H14A H 0.0690(21) 0.0172(13) 0.4402(13) 0.163(27) Uiso 1 calc R .
H14B H -0.0010(21) 0.0049(13) 0.3453(13) 0.163(27) Uiso 1 calc R .
H14C H 0.1148(21) 0.0812(13) 0.4037(13) 0.163(27) Uiso 1 calc R .
C15 C 0.2733(17) -0.4448(12) 0.4864(10) 0.080(5) Uani 1 d . .
H15A H 0.2273(17) -0.4938(12) 0.4877(10) 0.124(18) Uiso 1 calc R .
H15B H 0.2366(17) -0.3958(12) 0.5205(10) 0.124(18) Uiso 1 calc R .
H15C H 0.3757(17) -0.4412(12) 0.5088(10) 0.124(18) Uiso 1 calc R .
C16 C 0.3320(18) -0.3548(14) 0.3923(16) 0.128(10) Uani 1 d . .
H16A H 0.3204(18) -0.3509(14) 0.3377(16) 0.124(18) Uiso 1 calc R .
H16B H 0.4327(18) -0.3536(14) 0.4173(16) 0.124(18) Uiso 1 calc R .
H16C H 0.2936(18) -0.3083(14) 0.4290(16) 0.124(18) Uiso 1 calc R .
C17 C 0.3525(19) -0.5277(15) 0.3332(11) 0.127(10) Uani 1 d . .
H17A H 0.3411(19) -0.5361(15) 0.2744(11) 0.124(18) Uiso 1 calc R .
H17B H 0.3266(19) -0.5798(15) 0.3370(11) 0.124(18) Uiso 1 calc R .
H17C H 0.4511(19) -0.5080(15) 0.3640(11) 0.124(18) Uiso 1 calc R .
C18 C -0.1509(19) -0.6336(10) -0.0198(10) 0.074(5) Uani 1 d . .
H18A H -0.1960(19) -0.5892(10) -0.0328(10) 0.124(18) Uiso 1 calc R .
H18B H -0.2038(19) -0.6864(10) -0.0585(10) 0.124(18) Uiso 1 calc R .
H18C H -0.0535(19) -0.6326(10) -0.0256(10) 0.124(18) Uiso 1 calc R .
C19 C -0.3402(15) -0.6480(10) 0.0800(11) 0.071(5) Uani 1 d . .
H19A H -0.3956(15) -0.6036(10) 0.0744(11) 0.124(18) Uiso 1 calc R .
H19B H -0.3495(15) -0.6569(10) 0.1299(11) 0.124(18) Uiso 1 calc R .
H19C H -0.3753(15) -0.6985(10) 0.0304(11) 0.124(18) Uiso 1 calc R .
C20 C -0.0605(17) -0.7092(9) 0.0999(10) 0.067(5) Uani 1 d . .
H20A H 0.0409(17) -0.6993(9) 0.1054(10) 0.124(18) Uiso 1 calc R .
H20B H -0.1009(17) -0.7586(9) 0.0499(10) 0.124(18) Uiso 1 calc R .
H20C H -0.0748(17) -0.7170(9) 0.1494(10) 0.124(18) Uiso 1 calc R .
C21 C -0.0777(16) -0.2879(9) 0.3718(9) 0.056(4) Uani 1 d . .
H21A H -0.1754(16) -0.2746(9) 0.3735(9) 0.062(15) Uiso 1 calc R .
H21B H -0.0679(16) -0.2981(9) 0.3147(9) 0.062(15) Uiso 1 calc R .
C22 C 0.0250(21) -0.2136(10) 0.4338(13) 0.103(8) Uani 1 d . .
H22A H 0.0043(21) -0.1660(10) 0.4190(13) 0.124(21) Uiso 1 calc R .
H22B H 0.1221(21) -0.2254(10) 0.4316(13) 0.124(21) Uiso 1 calc R .
H22C H 0.0143(21) -0.2018(10) 0.4904(13) 0.124(21) Uiso 1 calc R .
C23 C -0.0681(17) -0.3597(10) 0.4714(9) 0.063(4) Uani 1 d . .
H23A H 0.0053(17) -0.3168(10) 0.5145(9) 0.062(15) Uiso 1 calc R .
H23B H -0.0486(17) -0.4125(10) 0.4771(9) 0.062(15) Uiso 1 calc R .
C24 C -0.2176(20) -0.3382(11) 0.4888(11) 0.083(6) Uani 1 d . .
H24A H -0.2178(20) -0.3350(11) 0.5450(11) 0.124(21) Uiso 1 calc R .
H24B H -0.2909(20) -0.3811(11) 0.4473(11) 0.124(21) Uiso 1 calc R .
H24C H -0.2369(20) -0.2853(11) 0.4848(11) 0.124(21) Uiso 1 calc R .
C25 C -0.3375(14) -0.4016(9) 0.1971(9) 0.050(4) Uani 1 d . .
H25A H -0.3341(14) -0.3415(9) 0.2125(9) 0.062(15) Uiso 1 calc R .
H25B H -0.3204(14) -0.4115(9) 0.2496(9) 0.062(15) Uiso 1 calc R .
C26 C -0.4878(15) -0.4409(11) 0.1440(12) 0.080(6) Uani 1 d . .
H26A H -0.5570(15) -0.4172(11) 0.1759(12) 0.124(21) Uiso 1 calc R .
H26B H -0.4939(15) -0.5003(11) 0.1297(12) 0.124(21) Uiso 1 calc R .
H26C H -0.5077(15) -0.4301(11) 0.0925(12) 0.124(21) Uiso 1 calc R .
C27 C -0.2325(15) -0.4191(9) 0.0770(9) 0.054(4) Uani 1 d . .
H27A H -0.3159(15) -0.4550(9) 0.0352(9) 0.062(15) Uiso 1 calc R .
H27B H -0.1481(15) -0.4379(9) 0.0561(9) 0.062(15) Uiso 1 calc R .
C28 C -0.2465(19) -0.3319(10) 0.0806(10) 0.070(5) Uani 1 d . .
H28A H -0.2541(19) -0.3314(10) 0.0248(10) 0.124(21) Uiso 1 calc R .
H28B H -0.1631(19) -0.2955(10) 0.1200(10) 0.124(21) Uiso 1 calc R .
H28C H -0.3315(19) -0.3127(10) 0.0991(10) 0.124(21) Uiso 1 calc R .

loop_
_atom_type_symbol
_atom_type_description
_atom_type_scat_dispersion_real
_atom_type_scat_dispersion_imag
_atom_type_scat_source
C C 0.0033 0.0016 'International Tables Vol C Tables 4.2.6.8 and 6.1.1.4'
H H 0.0000 0.0000 'International Tables Vol C Tables 4.2.6.8 and 6.1.1.4'
N N 0.0061 0.0033 'International Tables Vol C Tables 4.2.6.8 and 6.1.1.4'
P P 0.1023 0.0942 'International Tables Vol C Tables 4.2.6.8 and 6.1.1.4'
Cl Cl 0.1484 0.1585 'International Tables Vol C Tables 4.2.6.8 and 6.1.1.4'
W W -0.8490 6.8722 'International Tables Vol C Tables 4.2.6.8 and 6.1.1.4'

loop_
_geom_angle_atom_site_label_1
_geom_angle_atom_site_label_2
_geom_angle_atom_site_label_3
_geom_angle
_geom_angle_site_symmetry_1
_geom_angle_site_symmetry_3
_geom_angle_publ_flag
N1 W1 W2 106.5(4) . . y
N1 W1 Cl1 94.5(4) . . y
W2 W1 Cl1 109.13(13) . . y
N1 W1 Cl2 144.0(4) . . y
W2 W1 Cl2 107.47(11) . . y
Cl1 W1 Cl2 85.6(2) . . y
N1 W1 P1 86.6(4) . . y
W2 W1 P1 96.48(11) . . y
Cl1 W1 P1 152.8(2) . . y
Cl2 W1 P1 78.0(2) . . y
N2 W2 W1 104.5(4) . . y
N2 W2 Cl4 96.0(3) . . y
W1 W2 Cl4 107.78(12) . . y
N2 W2 Cl3 144.4(4) . . y
W1 W2 Cl3 109.25(11) . . y
Cl4 W2 Cl3 84.5(2) . . y
N2 W2 P2 88.4(3) . . y
W1 W2 P2 97.49(10) . . y
Cl4 W2 P2 152.23(15) . . y
Cl3 W2 P2 76.30(14) . . y
N3 W3 W4 103.4(3) . . y
N3 W3 Cl5 95.5(3) . . y
W4 W3 Cl5 106.63(11) . . y
N3 W3 Cl6 144.0(3) . . y
W4 W3 Cl6 111.54(12) . . y
Cl5 W3 Cl6 82.9(2) . . y
N3 W3 P3 90.2(3) . . y
W4 W3 P3 97.06(10) . . y
Cl5 W3 P3 153.55(15) . . y
Cl6 W3 P3 77.5(2) . . y
N4 W4 W3 103.2(3) . . y
N4 W4 Cl8 95.6(3) . . y
W3 W4 Cl8 106.96(10) . . y
N4 W4 Cl7 145.9(3) . . y
W3 W4 Cl7 109.50(11) . . y
Cl8 W4 Cl7 84.17(15) . . y
N4 W4 P4 89.0(3) . . y
W3 W4 P4 98.66(10) . . y
Cl8 W4 P4 152.09(13) . . y
Cl7 W4 P4 76.89(13) . . y
C3 P1 C1 101.5(10) . . n
C3 P1 C2 105.6(12) . . n
C1 P1 C2 102.1(9) . . n
C3 P1 W1 120.3(8) . . n
C1 P1 W1 108.3(6) . . n
C2 P1 W1 116.6(7) . . n
C4 P2 C5 103.3(8) . . n
C4 P2 C6 102.6(9) . . n
C5 P2 C6 103.0(10) . . n
C4 P2 W2 119.2(5) . . n
C5 P2 W2 118.0(5) . . n
C6 P2 W2 108.6(6) . . n
C15 P3 C16 101.5(10) . . n
C15 P3 C17 102.6(9) . . n
C16 P3 C17 102.1(11) . . n
C15 P3 W3 107.8(6) . . n
C16 P3 W3 120.2(6) . . n
C17 P3 W3 119.9(7) . . n
C20 P4 C19 104.0(8) . . n
C20 P4 C18 101.6(8) . . n
C19 P4 C18 101.8(8) . . n
C20 P4 W4 120.0(5) . . n
C19 P4 W4 119.0(5) . . n
C18 P4 W4 107.7(6) . . n
C7 N1 C9 114.4(13) . . n
C7 N1 W1 110.2(9) . . n
C9 N1 W1 135.3(11) . . n
C11 N2 C13 114.5(12) . . n
C11 N2 W2 134.5(10) . . n
C13 N2 W2 110.8(10) . . n
C23 N3 C21 114.4(11) . . n
C23 N3 W3 111.2(9) . . n
C21 N3 W3 134.1(9) . . n
C27 N4 C25 113.5(11) . . n
C27 N4 W4 109.3(8) . . n
C25 N4 W4 136.6(9) . . n
N1 C7 C8 115.7(14) . . n
N1 C9 C10 113.7(15) . . n
N2 C11 C12 116.7(14) . . n
N2 C13 C14 115.4(15) . . n
N3 C21 C22 114.8(13) . . n
N3 C23 C24 113.8(12) . . n
N4 C25 C26 115.7(12) . . n
N4 C27 C28 117.1(12) . . n

loop_
_geom_bond_atom_site_label_1
_geom_bond_atom_site_label_2
_geom_bond_distance
_geom_bond_site_symmetry_2
_geom_bond_publ_flag
W1 N1 1.934(12) . y
W1 W2 2.3326(10) . y
W1 Cl1 2.397(4) . y
W1 Cl2 2.419(4) . y
W1 P1 2.516(5) . y
W2 N2 1.933(11) . y
W2 Cl4 2.379(4) . y
W2 Cl3 2.428(4) . y
W2 P2 2.534(4) . y
W3 N3 1.933(11) . y
W3 W4 2.3236(10) . y
W3 Cl5 2.399(4) . y
W3 Cl6 2.428(4) . y
W3 P3 2.543(4) . y
W4 N4 1.930(11) . y
W4 Cl8 2.391(4) . y
W4 Cl7 2.431(3) . y
W4 P4 2.527(4) . y
P1 C3 1.77(2) . n
P1 C1 1.80(2) . n
P1 C2 1.85(2) . n
P2 C4 1.79(2) . n
P2 C5 1.80(2) . n
P2 C6 1.81(2) . n
P3 C15 1.79(2) . n
P3 C16 1.80(2) . n
P3 C17 1.80(2) . n
P4 C20 1.826(14) . n
P4 C19 1.835(15) . n
P4 C18 1.83(2) . n
N1 C7 1.47(2) . n
N1 C9 1.49(2) . n
N2 C11 1.44(2) . n
N2 C13 1.45(2) . n
N3 C23 1.45(2) . n
N3 C21 1.48(2) . n
N4 C27 1.46(2) . n
N4 C25 1.46(2) . n
C7 C8 1.57(2) . n
C9 C10 1.49(2) . n
C11 C12 1.55(2) . n
C13 C14 1.51(2) . n
C21 C22 1.50(2) . n
C23 C24 1.55(2) . n
C25 C26 1.51(2) . n
C27 C28 1.50(2) . n

loop_
_geom_torsion_atom_site_label_1
_geom_torsion_atom_site_label_2
_geom_torsion_atom_site_label_3
_geom_torsion_atom_site_label_4
_geom_torsion
_geom_torsion_site_symmetry_1
_geom_torsion_site_symmetry_2
_geom_torsion_site_symmetry_3
_geom_torsion_site_symmetry_4
_geom_torsion_publ_flag
P1 W1 W2 P2 127.91(15) . . . . y
P1 W1 W2 Cl3 49.9(2) . . . . y
P1 W1 W2 Cl4 -40.4(2) . . . . y
P1 W1 W2 N2 -141.8(4) . . . . y
Cl1 W1 W2 P2 -42.9(2) . . . . y
Cl1 W1 W2 Cl3 -120.9(2) . . . . y
Cl1 W1 W2 Cl4 148.8(2) . . . . y
Cl1 W1 W2 N2 47.4(4) . . . . y
Cl2 W1 W2 P2 48.5(2) . . . . y
Cl2 W1 W2 Cl3 -29.5(2) . . . . y
Cl2 W1 W2 Cl4 -119.8(2) . . . . y
Cl2 W1 W2 N2 138.8(4) . . . . y
N1 W1 W2 P2 -143.8(4) . . . . y
N1 W1 W2 Cl3 138.2(4) . . . . y
N1 W1 W2 Cl4 47.9(4) . . . . y
N1 W1 W2 N2 -53.5(5) . . . . y
P3 W3 W4 P4 119.14(13) . . . . y
P3 W3 W4 Cl8 -49.66(15) . . . . y
P3 W3 W4 Cl7 40.07(15) . . . . y
P3 W3 W4 N4 -149.9(3) . . . . y
Cl6 W3 W4 P4 39.9(2) . . . . y
Cl6 W3 W4 Cl8 -128.9(2) . . . . y
Cl6 W3 W4 Cl7 -39.2(2) . . . . y
Cl6 W3 W4 N4 130.9(4) . . . . y
Cl5 W3 W4 P4 -48.95(14) . . . . y
Cl5 W3 W4 Cl8 142.2(2) . . . . y
Cl5 W3 W4 Cl7 -128.0(2) . . . . y
Cl5 W3 W4 N4 42.0(4) . . . . y
N3 W3 W4 P4 -149.0(3) . . . . y
N3 W3 W4 Cl8 42.2(3) . . . . y
N3 W3 W4 Cl7 131.9(3) . . . . y
N3 W3 W4 N4 -58.0(4) . . . . y
